data_4518187
loop_
_publ_author_name
'Lei, Puyi'
'Zhang, Songhe'
'Zhang, Niu'
'Yin, Xiaodong'
'Wang, Nan'
'Chen, Pangkuan'

_publ_section_title
;
 Triptycene-Based Luminescent Materials in Homoconjugated Charge-Transfer
 Systems: Synthesis, Electronic Structures, AIE Activity, and Highly
 Tunable Emissions
;
_journal_name_full 'ACS Omega'
_journal_paper_doi 10.1021/acsomega.0c03565
_journal_year 2020
_chemical_formula_moiety 'C46 H28 N4'
_chemical_formula_sum 'C46 H28 N4'
_chemical_formula_weight 636.72
_space_group_crystal_system monoclinic
_space_group_IT_number 14
_space_group_name_Hall '-P 2yn'
_space_group_name_H-M_alt 'P 1 21/n 1'
_atom_sites_solution_hydrogens geom
_audit_creation_date 2020-03-31
_audit_creation_method
;
Olex2 1.2
(compiled 2018.05.29 svn.r3508 for OlexSys, GUI svn.r5506)
;
_cell_angle_alpha 90
_cell_angle_beta 98.6170(10)
_cell_angle_gamma 90
_cell_formula_units_Z 4
_cell_length_a 10.8827(4)
_cell_length_b 25.7626(9)
_cell_length_c 13.4803(5)
_cell_measurement_reflns_used 9971
_cell_measurement_temperature 180(2)
_cell_measurement_theta_max 24.93
_cell_measurement_theta_min 2.25
_cell_volume 3736.8(2)
_computing_molecular_graphics 'Olex2 (Dolomanov et al., 2009)'
_computing_publication_material 'Olex2 (Dolomanov et al., 2009)'
_computing_structure_refinement 'ShelXL (Sheldrick, 2015)'
_computing_structure_solution 'SHELXT 2014/5 (Sheldrick, 2014)'
_diffrn_ambient_temperature 179.99
_diffrn_measured_fraction_theta_full 0.999
_diffrn_measured_fraction_theta_max 0.995
_diffrn_measurement_device_type 'Bruker APEX-II CCD'
_diffrn_measurement_method '\f and \w scans'
_diffrn_radiation_type MoK\a
_diffrn_radiation_wavelength 0.71073
_diffrn_reflns_av_R_equivalents 0.0725
_diffrn_reflns_av_unetI/netI 0.0615
_diffrn_reflns_Laue_measured_fraction_full 0.999
_diffrn_reflns_Laue_measured_fraction_max 0.995
_diffrn_reflns_limit_h_max 14
_diffrn_reflns_limit_h_min -12
_diffrn_reflns_limit_k_max 33
_diffrn_reflns_limit_k_min -33
_diffrn_reflns_limit_l_max 17
_diffrn_reflns_limit_l_min -16
_diffrn_reflns_number 53192
_diffrn_reflns_point_group_measured_fraction_full 0.999
_diffrn_reflns_point_group_measured_fraction_max 0.995
_diffrn_reflns_theta_full 25.242
_diffrn_reflns_theta_max 27.578
_diffrn_reflns_theta_min 2.199
_diffrn_standards_number 0
_exptl_absorpt_coefficient_mu 0.067
_exptl_absorpt_correction_T_max 0.7456
_exptl_absorpt_correction_T_min 0.6691
_exptl_absorpt_correction_type multi-scan
_exptl_absorpt_process_details
;
SADABS-2016/2 (Bruker,2016/2) was used for absorption correction.
wR2(int) was 0.1335 before and 0.0600 after correction.
The Ratio of minimum to maximum transmission is 0.8974.
The \l/2 correction factor is Not present.
;
_exptl_crystal_colour colourless
_exptl_crystal_density_diffrn 1.132
_exptl_crystal_description Block
_exptl_crystal_F_000 1328
_exptl_crystal_size_max 0.29
_exptl_crystal_size_mid 0.21
_exptl_crystal_size_min 0.1
_refine_diff_density_max 0.183
_refine_diff_density_min -0.235
_refine_diff_density_rms 0.045
_refine_ls_extinction_method none
_refine_ls_goodness_of_fit_ref 1.038
_refine_ls_hydrogen_treatment constr
_refine_ls_matrix_type full
_refine_ls_number_parameters 451
_refine_ls_number_reflns 8611
_refine_ls_number_restraints 0
_refine_ls_restrained_S_all 1.038
_refine_ls_R_factor_all 0.0926
_refine_ls_R_factor_gt 0.0496
_refine_ls_shift/su_max 0.001
_refine_ls_shift/su_mean 0.000
_refine_ls_structure_factor_coef Fsqd
_refine_ls_weighting_details 'w=1/[\s^2^(Fo^2^)+(0.0640P)^2^+0.2207P] where P=(Fo^2^+2Fc^2^)/3'
_refine_ls_weighting_scheme calc
_refine_ls_wR_factor_gt 0.1171
_refine_ls_wR_factor_ref 0.1327
_reflns_Friedel_coverage 0.000
_reflns_number_gt 5216
_reflns_number_total 8611
_reflns_threshold_expression 'I > 2\s(I)'
_cod_data_source_file ao0c03565_si_002.cif
_cod_data_source_block mo_191213_lpy_cz_cz_0m
_cod_database_code 4518187
_shelx_shelxl_version_number 2014/7
_shelx_space_group_comment
;
The symmetry employed for this shelxl refinement is uniquely defined
by the following loop, which should always be used as a source of
symmetry information in preference to the above space-group names.
They are only intended as comments.
;
_shelx_estimated_absorpt_t_max 0.993
_shelx_estimated_absorpt_t_min 0.981
_olex2_refinement_description
;
1. Fixed Uiso
 At 1.2 times of:
  All C(H) groups
2.a Ternary CH refined with riding coordinates:
 C8(H8), C31(H31)
2.b Aromatic/amide H refined with riding coordinates:
 C1(H1), C2(H2), C6(H6), C10(H10), C11(H11), C14(H14), C15(H15), C16(H16),
 C17(H17), C18(H18), C21(H21), C22(H22), C25(H25), C26(H26), C27(H27), C28(H28),
  C34(H34), C35(H35), C36(H36), C37(H37), C40(H40), C41(H41), C43(H43),
 C44(H44), C45(H45), C46(H46)
;
_olex2_submission_special_instructions 'No special instructions were received'

loop_
_space_group_symop_operation_xyz
'x, y, z'
'-x+1/2, y+1/2, -z+1/2'
'-x, -y, -z'
'x-1/2, -y-1/2, z-1/2'

loop_
_atom_site_label
_atom_site_type_symbol
_atom_site_fract_x
_atom_site_fract_y
_atom_site_fract_z
_atom_site_U_iso_or_equiv
_atom_site_adp_type
_atom_site_occupancy
_atom_site_site_symmetry_order
_atom_site_calc_flag
_atom_site_refinement_flags_posn
_atom_site_refinement_flags_adp
_atom_site_refinement_flags_occupancy
_atom_site_disorder_assembly
_atom_site_disorder_group
N1 N 0.18266(11) 0.71197(5) 0.24338(9) 0.0335(3) Uani 1 1 d . . . . .
N2 N 0.89012(11) 0.60631(5) 0.61835(9) 0.0333(3) Uani 1 1 d . . . . .
N3 N 0.45974(11) 0.48439(5) 0.22055(9) 0.0312(3) Uani 1 1 d . . . . .
N4 N 0.66554(12) 0.53344(5) 0.14835(9) 0.0344(3) Uani 1 1 d . . . . .
C1 C -0.0457(2) 0.73831(9) 0.45589(19) 0.0752(7) Uani 1 1 d . . . . .
H1 H -0.1010 0.7453 0.5025 0.090 Uiso 1 1 calc R . . . .
C2 C -0.07079(19) 0.75851(9) 0.36074(19) 0.0670(6) Uani 1 1 d . . . . .
H2 H -0.1425 0.7793 0.3418 0.080 Uiso 1 1 calc R . . . .
C3 C 0.01015(15) 0.74811(7) 0.29214(14) 0.0430(4) Uani 1 1 d . . . . .
C4 C 0.11349(15) 0.71635(6) 0.32263(12) 0.0358(4) Uani 1 1 d . . . . .
C5 C 0.29889(14) 0.68676(6) 0.24757(11) 0.0302(4) Uani 1 1 d . . . . .
C6 C 0.31248(14) 0.63623(6) 0.28455(11) 0.0296(3) Uani 1 1 d . . . . .
H6 H 0.2438 0.6185 0.3048 0.035 Uiso 1 1 calc R . . . .
C7 C 0.42678(13) 0.61236(6) 0.29141(10) 0.0273(3) Uani 1 1 d . . . . .
C8 C 0.45918(13) 0.55923(6) 0.33662(11) 0.0273(3) Uani 1 1 d . . . . .
H8 H 0.3879 0.5421 0.3624 0.033 Uiso 1 1 calc R . . . .
C9 C 0.57080(13) 0.56806(6) 0.41769(11) 0.0273(3) Uani 1 1 d . . . . .
C10 C 0.57702(14) 0.55713(6) 0.51850(11) 0.0292(3) Uani 1 1 d . . . . .
H10 H 0.5082 0.5416 0.5428 0.035 Uiso 1 1 calc R . . . .
C11 C 0.68394(14) 0.56882(6) 0.58419(11) 0.0314(4) Uani 1 1 d . . . . .
H11 H 0.6892 0.5606 0.6534 0.038 Uiso 1 1 calc R . . . .
C12 C 0.78346(14) 0.59260(6) 0.54890(11) 0.0304(3) Uani 1 1 d . . . . .
C13 C 0.88727(15) 0.63130(6) 0.70991(11) 0.0322(4) Uani 1 1 d . . . . .
C14 C 0.78612(16) 0.65089(6) 0.74993(12) 0.0376(4) Uani 1 1 d . . . . .
H14 H 0.7042 0.6487 0.7141 0.045 Uiso 1 1 calc R . . . .
C15 C 0.80945(17) 0.67363(6) 0.84383(13) 0.0432(4) Uani 1 1 d . . . . .
H15 H 0.7419 0.6870 0.8732 0.052 Uiso 1 1 calc R . . . .
C16 C 0.92880(18) 0.67739(7) 0.89622(13) 0.0457(4) Uani 1 1 d . . . . .
H16 H 0.9417 0.6932 0.9606 0.055 Uiso 1 1 calc R . . . .
C17 C -0.0156(2) 0.80757(8) 0.03295(18) 0.0683(7) Uani 1 1 d . . . . .
H17 H -0.0616 0.8313 -0.0122 0.082 Uiso 1 1 calc R . . . .
C18 C -0.05246(19) 0.79807(8) 0.12375(18) 0.0624(6) Uani 1 1 d . . . . .
H18 H -0.1253 0.8140 0.1407 0.075 Uiso 1 1 calc R . . . .
C19 C 0.01801(15) 0.76477(7) 0.19123(14) 0.0439(4) Uani 1 1 d . . . . .
C20 C 0.12445(14) 0.74182(6) 0.16336(12) 0.0355(4) Uani 1 1 d . . . . .
C21 C 0.15854(17) 0.74956(7) 0.06978(13) 0.0459(4) Uani 1 1 d . . . . .
H21 H 0.2283 0.7323 0.0504 0.055 Uiso 1 1 calc R . . . .
C22 C 0.0876(2) 0.78331(8) 0.00563(15) 0.0600(6) Uani 1 1 d . . . . .
H22 H 0.1101 0.7900 -0.0586 0.072 Uiso 1 1 calc R . . . .
C23 C 0.50717(13) 0.52849(6) 0.25475(10) 0.0280(3) Uani 1 1 d . . . . .
C24 C 0.51655(14) 0.46259(6) 0.14527(11) 0.0329(4) Uani 1 1 d . . . . .
C25 C 0.47183(17) 0.41481(7) 0.10367(12) 0.0422(4) Uani 1 1 d . . . . .
H25 H 0.4034 0.3984 0.1270 0.051 Uiso 1 1 calc R . . . .
C26 C 0.52665(18) 0.39203(7) 0.02992(13) 0.0502(5) Uani 1 1 d . . . . .
H26 H 0.4958 0.3599 0.0019 0.060 Uiso 1 1 calc R . . . .
C27 C 0.62744(19) 0.41561(8) -0.00437(13) 0.0505(5) Uani 1 1 d . . . . .
H27 H 0.6650 0.3992 -0.0554 0.061 Uiso 1 1 calc R . . . .
C28 C 0.67330(17) 0.46219(7) 0.03448(12) 0.0450(4) Uani 1 1 d . . . . .
H28 H 0.7420 0.4780 0.0104 0.054 Uiso 1 1 calc R . . . .
C29 C 0.61790(15) 0.48640(6) 0.11019(11) 0.0345(4) Uani 1 1 d . . . . .
C30 C 0.60963(14) 0.55309(6) 0.21826(11) 0.0292(3) Uani 1 1 d . . . . .
C31 C 0.64546(13) 0.60436(6) 0.27042(11) 0.0297(4) Uani 1 1 d . . . . .
H31 H 0.7168 0.6219 0.2453 0.036 Uiso 1 1 calc R . . . .
C32 C 0.67100(14) 0.59178(6) 0.38236(11) 0.0284(3) Uani 1 1 d . . . . .
C33 C 1.01302(14) 0.59298(6) 0.61197(12) 0.0330(4) Uani 1 1 d . . . . .
C34 C 1.06092(15) 0.56629(6) 0.53719(12) 0.0390(4) Uani 1 1 d . . . . .
H34 H 1.0088 0.5548 0.4784 0.047 Uiso 1 1 calc R . . . .
C35 C 1.18767(17) 0.55702(7) 0.55136(13) 0.0467(5) Uani 1 1 d . . . . .
H35 H 1.2229 0.5384 0.5017 0.056 Uiso 1 1 calc R . . . .
C36 C 1.26456(16) 0.57434(7) 0.63688(14) 0.0489(5) Uani 1 1 d . . . . .
H36 H 1.3514 0.5680 0.6440 0.059 Uiso 1 1 calc R . . . .
C37 C 1.21613(15) 0.60055(7) 0.71109(13) 0.0417(4) Uani 1 1 d . . . . .
H37 H 1.2688 0.6119 0.7697 0.050 Uiso 1 1 calc R . . . .
C38 C 1.08940(14) 0.61025(6) 0.69915(11) 0.0331(4) Uani 1 1 d . . . . .
C39 C 1.00896(15) 0.63477(6) 0.76183(11) 0.0335(4) Uani 1 1 d . . . . .
C40 C 1.02917(17) 0.65842(7) 0.85581(12) 0.0424(4) Uani 1 1 d . . . . .
H40 H 1.1110 0.6615 0.8916 0.051 Uiso 1 1 calc R . . . .
C41 C 0.77760(14) 0.60437(6) 0.44768(11) 0.0304(4) Uani 1 1 d . . . . .
H41 H 0.8456 0.6208 0.4237 0.036 Uiso 1 1 calc R . . . .
C42 C 0.52718(13) 0.63719(6) 0.25721(10) 0.0277(3) Uani 1 1 d . . . . .
C43 C 0.51271(14) 0.68697(6) 0.21957(11) 0.0313(4) Uani 1 1 d . . . . .
H43 H 0.5801 0.7040 0.1958 0.038 Uiso 1 1 calc R . . . .
C44 C 0.39942(14) 0.71220(6) 0.21657(11) 0.0315(4) Uani 1 1 d . . . . .
H44 H 0.3905 0.7470 0.1932 0.038 Uiso 1 1 calc R . . . .
C45 C 0.0576(2) 0.70819(8) 0.48519(15) 0.0598(6) Uani 1 1 d . . . . .
H45 H 0.0731 0.6953 0.5520 0.072 Uiso 1 1 calc R . . . .
C46 C 0.13893(17) 0.69629(7) 0.41955(13) 0.0442(4) Uani 1 1 d . . . . .
H46 H 0.2099 0.6752 0.4396 0.053 Uiso 1 1 calc R . . . .

loop_
_atom_site_aniso_label
_atom_site_aniso_U_11
_atom_site_aniso_U_22
_atom_site_aniso_U_33
_atom_site_aniso_U_23
_atom_site_aniso_U_13
_atom_site_aniso_U_12
N1 0.0300(7) 0.0355(8) 0.0359(7) 0.0082(6) 0.0079(6) 0.0071(6)
N2 0.0293(7) 0.0352(8) 0.0334(7) -0.0027(6) -0.0017(6) -0.0003(6)
N3 0.0319(7) 0.0311(7) 0.0291(7) 0.0008(6) -0.0003(6) 0.0019(6)
N4 0.0320(7) 0.0408(8) 0.0306(7) 0.0025(6) 0.0056(6) 0.0071(6)
C1 0.0779(17) 0.0745(16) 0.0860(17) -0.0036(13) 0.0545(14) 0.0059(13)
C2 0.0506(13) 0.0596(14) 0.0973(18) -0.0026(12) 0.0319(12) 0.0178(11)
C3 0.0341(10) 0.0321(9) 0.0648(12) 0.0007(8) 0.0138(8) 0.0024(8)
C4 0.0363(9) 0.0300(9) 0.0438(10) 0.0004(7) 0.0150(8) -0.0001(7)
C5 0.0298(9) 0.0327(9) 0.0284(8) 0.0015(7) 0.0054(6) 0.0038(7)
C6 0.0280(8) 0.0323(9) 0.0286(8) 0.0000(6) 0.0045(6) -0.0020(7)
C7 0.0270(8) 0.0294(8) 0.0255(8) 0.0000(6) 0.0036(6) -0.0008(7)
C8 0.0252(8) 0.0281(8) 0.0295(8) 0.0024(6) 0.0067(6) -0.0020(6)
C9 0.0268(8) 0.0244(8) 0.0307(8) -0.0008(6) 0.0043(6) 0.0012(6)
C10 0.0311(9) 0.0250(8) 0.0325(8) 0.0007(6) 0.0075(7) -0.0010(7)
C11 0.0372(9) 0.0274(8) 0.0285(8) 0.0002(6) 0.0016(7) 0.0015(7)
C12 0.0288(8) 0.0273(8) 0.0335(8) -0.0019(6) -0.0006(7) 0.0007(7)
C13 0.0362(9) 0.0271(9) 0.0321(8) -0.0001(7) 0.0010(7) -0.0015(7)
C14 0.0397(10) 0.0292(9) 0.0428(10) -0.0025(7) 0.0029(8) -0.0018(8)
C15 0.0503(11) 0.0327(10) 0.0476(10) -0.0059(8) 0.0103(9) 0.0007(8)
C16 0.0593(12) 0.0406(10) 0.0364(9) -0.0070(8) 0.0049(9) -0.0050(9)
C17 0.0555(14) 0.0534(13) 0.0846(17) 0.0305(12) -0.0265(12) -0.0059(11)
C18 0.0445(12) 0.0466(12) 0.0913(17) 0.0170(11) -0.0056(11) 0.0072(10)
C19 0.0350(10) 0.0308(9) 0.0637(12) 0.0062(8) 0.0002(8) 0.0006(8)
C20 0.0318(9) 0.0301(9) 0.0428(9) 0.0074(7) -0.0004(7) -0.0035(7)
C21 0.0415(10) 0.0530(12) 0.0406(10) 0.0117(8) -0.0023(8) -0.0085(9)
C22 0.0596(13) 0.0629(14) 0.0499(12) 0.0223(10) -0.0160(10) -0.0219(11)
C23 0.0261(8) 0.0293(9) 0.0276(8) 0.0024(6) 0.0011(6) 0.0030(7)
C24 0.0350(9) 0.0340(9) 0.0283(8) 0.0015(7) -0.0002(7) 0.0059(7)
C25 0.0495(11) 0.0374(10) 0.0379(9) -0.0043(8) 0.0008(8) -0.0001(8)
C26 0.0649(13) 0.0430(11) 0.0410(10) -0.0097(8) 0.0021(9) 0.0052(10)
C27 0.0640(13) 0.0507(12) 0.0370(10) -0.0069(9) 0.0080(9) 0.0174(10)
C28 0.0484(11) 0.0519(12) 0.0362(9) -0.0003(8) 0.0109(8) 0.0096(9)
C29 0.0387(9) 0.0361(9) 0.0280(8) 0.0019(7) 0.0027(7) 0.0089(8)
C30 0.0253(8) 0.0328(9) 0.0289(8) 0.0049(7) 0.0021(6) 0.0035(7)
C31 0.0242(8) 0.0350(9) 0.0301(8) 0.0034(7) 0.0051(6) -0.0026(7)
C32 0.0281(8) 0.0269(8) 0.0298(8) 0.0015(6) 0.0037(6) 0.0016(7)
C33 0.0312(9) 0.0306(9) 0.0360(9) 0.0040(7) 0.0015(7) -0.0007(7)
C34 0.0364(10) 0.0398(10) 0.0398(9) 0.0003(8) 0.0023(8) 0.0012(8)
C35 0.0442(11) 0.0492(11) 0.0476(11) 0.0000(9) 0.0098(9) 0.0087(9)
C36 0.0302(10) 0.0592(12) 0.0556(12) 0.0058(9) 0.0008(8) 0.0061(9)
C37 0.0341(10) 0.0461(11) 0.0424(10) 0.0051(8) -0.0029(8) 0.0013(8)
C38 0.0325(9) 0.0301(9) 0.0347(9) 0.0066(7) -0.0011(7) -0.0018(7)
C39 0.0379(9) 0.0273(9) 0.0336(9) 0.0039(7) -0.0005(7) -0.0039(7)
C40 0.0459(11) 0.0411(10) 0.0370(9) -0.0006(8) -0.0043(8) -0.0074(8)
C41 0.0263(8) 0.0287(9) 0.0361(9) 0.0022(7) 0.0042(7) -0.0015(7)
C42 0.0273(8) 0.0303(9) 0.0248(7) -0.0014(6) 0.0020(6) -0.0003(7)
C43 0.0315(9) 0.0343(9) 0.0290(8) 0.0024(7) 0.0075(6) -0.0044(7)
C44 0.0369(9) 0.0284(8) 0.0295(8) 0.0051(6) 0.0060(7) 0.0027(7)
C45 0.0769(15) 0.0526(13) 0.0577(13) -0.0003(10) 0.0357(11) -0.0011(11)
C46 0.0536(11) 0.0382(10) 0.0448(10) 0.0034(8) 0.0201(9) 0.0021(9)

loop_
_atom_type_symbol
_atom_type_description
_atom_type_scat_dispersion_real
_atom_type_scat_dispersion_imag
_atom_type_scat_source
C C 0.0033 0.0016 'International Tables Vol C Tables 4.2.6.8 and 6.1.1.4'
H H 0.0000 0.0000 'International Tables Vol C Tables 4.2.6.8 and 6.1.1.4'
N N 0.0061 0.0033 'International Tables Vol C Tables 4.2.6.8 and 6.1.1.4'

loop_
_geom_angle_atom_site_label_1
_geom_angle_atom_site_label_2
_geom_angle_atom_site_label_3
_geom_angle
_geom_angle_site_symmetry_1
_geom_angle_site_symmetry_3
_geom_angle_publ_flag
C4 N1 C5 125.85(13) . . ?
C20 N1 C4 108.14(13) . . ?
C20 N1 C5 125.63(12) . . ?
C13 N2 C12 124.91(13) . . ?
C33 N2 C12 126.39(13) . . ?
C33 N2 C13 108.43(12) . . ?
C23 N3 C24 114.60(13) . . ?
C30 N4 C29 114.85(13) . . ?
C2 C1 H1 119.3 . . ?
C2 C1 C45 121.47(19) . . ?
C45 C1 H1 119.3 . . ?
C1 C2 H2 120.3 . . ?
C1 C2 C3 119.3(2) . . ?
C3 C2 H2 120.3 . . ?
C2 C3 C4 118.43(18) . . ?
C2 C3 C19 134.52(17) . . ?
C4 C3 C19 106.99(14) . . ?
N1 C4 C3 108.82(14) . . ?
C46 C4 N1 129.14(15) . . ?
C46 C4 C3 121.96(15) . . ?
C6 C5 N1 119.28(13) . . ?
C44 C5 N1 120.65(13) . . ?
C44 C5 C6 120.07(14) . . ?
C5 C6 H6 120.4 . . ?
C7 C6 C5 119.14(14) . . ?
C7 C6 H6 120.4 . . ?
C6 C7 C8 125.60(13) . . ?
C6 C7 C42 120.96(14) . . ?
C42 C7 C8 113.43(13) . . ?
C7 C8 H8 113.1 . . ?
C7 C8 C9 105.39(12) . . ?
C9 C8 H8 113.1 . . ?
C23 C8 C7 105.30(11) . . ?
C23 C8 H8 113.1 . . ?
C23 C8 C9 106.01(11) . . ?
C10 C9 C8 126.30(13) . . ?
C10 C9 C32 120.03(14) . . ?
C32 C9 C8 113.60(12) . . ?
C9 C10 H10 120.1 . . ?
C9 C10 C11 119.84(14) . . ?
C11 C10 H10 120.1 . . ?
C10 C11 H11 120.0 . . ?
C10 C11 C12 120.02(14) . . ?
C12 C11 H11 120.0 . . ?
C11 C12 N2 119.04(13) . . ?
C11 C12 C41 120.60(14) . . ?
C41 C12 N2 120.32(13) . . ?
N2 C13 C39 109.00(13) . . ?
C14 C13 N2 129.32(14) . . ?
C14 C13 C39 121.68(14) . . ?
C13 C14 H14 121.3 . . ?
C15 C14 C13 117.46(16) . . ?
C15 C14 H14 121.3 . . ?
C14 C15 H15 119.1 . . ?
C14 C15 C16 121.70(16) . . ?
C16 C15 H15 119.1 . . ?
C15 C16 H16 119.7 . . ?
C40 C16 C15 120.70(16) . . ?
C40 C16 H16 119.7 . . ?
C18 C17 H17 119.4 . . ?
C18 C17 C22 121.13(18) . . ?
C22 C17 H17 119.4 . . ?
C17 C18 H18 120.4 . . ?
C17 C18 C19 119.23(19) . . ?
C19 C18 H18 120.4 . . ?
C18 C19 C3 134.01(17) . . ?
C18 C19 C20 118.73(17) . . ?
C20 C19 C3 107.22(14) . . ?
N1 C20 C19 108.82(14) . . ?
C21 C20 N1 129.17(15) . . ?
C21 C20 C19 122.00(16) . . ?
C20 C21 H21 121.2 . . ?
C22 C21 C20 117.53(18) . . ?
C22 C21 H21 121.2 . . ?
C17 C22 H22 119.4 . . ?
C21 C22 C17 121.26(19) . . ?
C21 C22 H22 119.4 . . ?
N3 C23 C8 123.54(13) . . ?
N3 C23 C30 123.48(14) . . ?
C30 C23 C8 112.98(13) . . ?
N3 C24 C25 118.73(15) . . ?
N3 C24 C29 121.96(14) . . ?
C29 C24 C25 119.30(15) . . ?
C24 C25 H25 119.9 . . ?
C26 C25 C24 120.16(17) . . ?
C26 C25 H25 119.9 . . ?
C25 C26 H26 119.8 . . ?
C25 C26 C27 120.40(17) . . ?
C27 C26 H26 119.8 . . ?
C26 C27 H27 119.5 . . ?
C28 C27 C26 120.94(17) . . ?
C28 C27 H27 119.5 . . ?
C27 C28 H28 120.2 . . ?
C27 C28 C29 119.57(17) . . ?
C29 C28 H28 120.2 . . ?
N4 C29 C24 121.71(14) . . ?
N4 C29 C28 118.67(15) . . ?
C24 C29 C28 119.62(16) . . ?
N4 C30 C23 123.38(14) . . ?
N4 C30 C31 123.99(13) . . ?
C23 C30 C31 112.62(13) . . ?
C30 C31 H31 113.2 . . ?
C30 C31 C32 105.59(12) . . ?
C30 C31 C42 105.90(12) . . ?
C32 C31 H31 113.2 . . ?
C32 C31 C42 104.95(11) . . ?
C42 C31 H31 113.2 . . ?
C9 C32 C31 113.23(13) . . ?
C41 C32 C9 120.57(13) . . ?
C41 C32 C31 126.09(13) . . ?
N2 C33 C38 108.82(13) . . ?
C34 C33 N2 129.46(14) . . ?
C34 C33 C38 121.70(15) . . ?
C33 C34 H34 121.3 . . ?
C35 C34 C33 117.45(16) . . ?
C35 C34 H34 121.3 . . ?
C34 C35 H35 119.3 . . ?
C34 C35 C36 121.44(16) . . ?
C36 C35 H35 119.3 . . ?
C35 C36 H36 119.6 . . ?
C37 C36 C35 120.74(16) . . ?
C37 C36 H36 119.6 . . ?
C36 C37 H37 120.4 . . ?
C36 C37 C38 119.12(16) . . ?
C38 C37 H37 120.4 . . ?
C33 C38 C39 106.98(13) . . ?
C37 C38 C33 119.53(15) . . ?
C37 C38 C39 133.45(15) . . ?
C13 C39 C38 106.76(13) . . ?
C40 C39 C13 119.31(15) . . ?
C40 C39 C38 133.93(15) . . ?
C16 C40 C39 119.15(16) . . ?
C16 C40 H40 120.4 . . ?
C39 C40 H40 120.4 . . ?
C12 C41 H41 120.5 . . ?
C32 C41 C12 118.92(14) . . ?
C32 C41 H41 120.5 . . ?
C7 C42 C31 113.17(13) . . ?
C43 C42 C7 119.55(14) . . ?
C43 C42 C31 127.24(13) . . ?
C42 C43 H43 120.1 . . ?
C42 C43 C44 119.85(14) . . ?
C44 C43 H43 120.1 . . ?
C5 C44 H44 119.8 . . ?
C43 C44 C5 120.33(14) . . ?
C43 C44 H44 119.8 . . ?
C1 C45 H45 119.4 . . ?
C1 C45 C46 121.2(2) . . ?
C46 C45 H45 119.4 . . ?
C4 C46 H46 121.2 . . ?
C45 C46 C4 117.61(18) . . ?
C45 C46 H46 121.2 . . ?

loop_
_geom_bond_atom_site_label_1
_geom_bond_atom_site_label_2
_geom_bond_distance
_geom_bond_site_symmetry_2
_geom_bond_publ_flag
N1 C4 1.4007(19) . ?
N1 C5 1.4155(19) . ?
N1 C20 1.3971(19) . ?
N2 C12 1.4223(18) . ?
N2 C13 1.3965(19) . ?
N2 C33 1.396(2) . ?
N3 C23 1.3034(19) . ?
N3 C24 1.3839(19) . ?
N4 C29 1.386(2) . ?
N4 C30 1.2986(19) . ?
C1 H1 0.9500 . ?
C1 C2 1.373(3) . ?
C1 C45 1.374(3) . ?
C2 H2 0.9500 . ?
C2 C3 1.395(3) . ?
C3 C4 1.402(2) . ?
C3 C19 1.441(2) . ?
C4 C46 1.394(2) . ?
C5 C6 1.394(2) . ?
C5 C44 1.392(2) . ?
C6 H6 0.9500 . ?
C6 C7 1.378(2) . ?
C7 C8 1.518(2) . ?
C7 C42 1.402(2) . ?
C8 H8 1.0000 . ?
C8 C9 1.524(2) . ?
C8 C23 1.513(2) . ?
C9 C10 1.380(2) . ?
C9 C32 1.395(2) . ?
C10 H10 0.9500 . ?
C10 C11 1.386(2) . ?
C11 H11 0.9500 . ?
C11 C12 1.389(2) . ?
C12 C41 1.390(2) . ?
C13 C14 1.391(2) . ?
C13 C39 1.405(2) . ?
C14 H14 0.9500 . ?
C14 C15 1.383(2) . ?
C15 H15 0.9500 . ?
C15 C16 1.386(2) . ?
C16 H16 0.9500 . ?
C16 C40 1.381(2) . ?
C17 H17 0.9500 . ?
C17 C18 1.366(3) . ?
C17 C22 1.383(3) . ?
C18 H18 0.9500 . ?
C18 C19 1.394(2) . ?
C19 C20 1.401(2) . ?
C20 C21 1.382(2) . ?
C21 H21 0.9500 . ?
C21 C22 1.378(3) . ?
C22 H22 0.9500 . ?
C23 C30 1.432(2) . ?
C24 C25 1.409(2) . ?
C24 C29 1.405(2) . ?
C25 H25 0.9500 . ?
C25 C26 1.366(2) . ?
C26 H26 0.9500 . ?
C26 C27 1.392(3) . ?
C27 H27 0.9500 . ?
C27 C28 1.373(3) . ?
C28 H28 0.9500 . ?
C28 C29 1.407(2) . ?
C30 C31 1.519(2) . ?
C31 H31 1.0000 . ?
C31 C32 1.528(2) . ?
C31 C42 1.528(2) . ?
C32 C41 1.386(2) . ?
C33 C34 1.385(2) . ?
C33 C38 1.406(2) . ?
C34 H34 0.9500 . ?
C34 C35 1.385(2) . ?
C35 H35 0.9500 . ?
C35 C36 1.393(2) . ?
C36 H36 0.9500 . ?
C36 C37 1.376(2) . ?
C37 H37 0.9500 . ?
C37 C38 1.387(2) . ?
C38 C39 1.449(2) . ?
C39 C40 1.393(2) . ?
C40 H40 0.9500 . ?
C41 H41 0.9500 . ?
C42 C43 1.380(2) . ?
C43 H43 0.9500 . ?
C43 C44 1.389(2) . ?
C44 H44 0.9500 . ?
C45 H45 0.9500 . ?
C45 C46 1.377(2) . ?
C46 H46 0.9500 . ?

loop_
_geom_torsion_atom_site_label_1
_geom_torsion_atom_site_label_2
_geom_torsion_atom_site_label_3
_geom_torsion_atom_site_label_4
_geom_torsion
_geom_torsion_site_symmetry_1
_geom_torsion_site_symmetry_2
_geom_torsion_site_symmetry_3
_geom_torsion_site_symmetry_4
_geom_torsion_publ_flag
N1 C4 C46 C45 177.25(17) . . . . ?
N1 C5 C6 C7 -178.03(13) . . . . ?
N1 C5 C44 C43 -179.10(13) . . . . ?
N1 C20 C21 C22 -176.78(17) . . . . ?
N2 C12 C41 C32 -178.23(13) . . . . ?
N2 C13 C14 C15 179.35(15) . . . . ?
N2 C13 C39 C38 -0.56(17) . . . . ?
N2 C13 C39 C40 179.98(14) . . . . ?
N2 C33 C34 C35 -178.24(16) . . . . ?
N2 C33 C38 C37 178.77(14) . . . . ?
N2 C33 C38 C39 0.57(17) . . . . ?
N3 C23 C30 N4 -0.7(2) . . . . ?
N3 C23 C30 C31 179.44(13) . . . . ?
N3 C24 C25 C26 -179.37(15) . . . . ?
N3 C24 C29 N4 -0.8(2) . . . . ?
N3 C24 C29 C28 179.10(14) . . . . ?
N4 C30 C31 C32 -124.14(15) . . . . ?
N4 C30 C31 C42 124.88(15) . . . . ?
C1 C2 C3 C4 1.2(3) . . . . ?
C1 C2 C3 C19 -175.4(2) . . . . ?
C1 C45 C46 C4 0.7(3) . . . . ?
C2 C1 C45 C46 -1.2(4) . . . . ?
C2 C3 C4 N1 -178.85(16) . . . . ?
C2 C3 C4 C46 -1.8(3) . . . . ?
C2 C3 C19 C18 0.5(4) . . . . ?
C2 C3 C19 C20 177.9(2) . . . . ?
C3 C4 C46 C45 0.8(3) . . . . ?
C3 C19 C20 N1 -0.33(19) . . . . ?
C3 C19 C20 C21 179.38(16) . . . . ?
C4 N1 C5 C6 51.1(2) . . . . ?
C4 N1 C5 C44 -127.95(16) . . . . ?
C4 N1 C20 C19 -0.51(18) . . . . ?
C4 N1 C20 C21 179.81(17) . . . . ?
C4 C3 C19 C18 -176.4(2) . . . . ?
C4 C3 C19 C20 1.04(19) . . . . ?
C5 N1 C4 C3 174.39(15) . . . . ?
C5 N1 C4 C46 -2.4(3) . . . . ?
C5 N1 C20 C19 -173.74(14) . . . . ?
C5 N1 C20 C21 6.6(3) . . . . ?
C5 C6 C7 C8 175.43(13) . . . . ?
C5 C6 C7 C42 -3.2(2) . . . . ?
C6 C5 C44 C43 1.8(2) . . . . ?
C6 C7 C8 C9 -124.26(15) . . . . ?
C6 C7 C8 C23 123.90(15) . . . . ?
C6 C7 C42 C31 -179.50(13) . . . . ?
C6 C7 C42 C43 2.4(2) . . . . ?
C7 C8 C9 C10 120.68(15) . . . . ?
C7 C8 C9 C32 -56.16(15) . . . . ?
C7 C8 C23 N3 -123.39(15) . . . . ?
C7 C8 C23 C30 56.22(15) . . . . ?
C7 C42 C43 C44 0.5(2) . . . . ?
C8 C7 C42 C31 1.72(17) . . . . ?
C8 C7 C42 C43 -176.34(13) . . . . ?
C8 C9 C10 C11 -177.95(14) . . . . ?
C8 C9 C32 C31 0.90(18) . . . . ?
C8 C9 C32 C41 177.34(13) . . . . ?
C8 C23 C30 N4 179.70(13) . . . . ?
C8 C23 C30 C31 -0.17(17) . . . . ?
C9 C8 C23 N3 125.22(15) . . . . ?
C9 C8 C23 C30 -55.18(15) . . . . ?
C9 C10 C11 C12 1.5(2) . . . . ?
C9 C32 C41 C12 0.5(2) . . . . ?
C10 C9 C32 C31 -176.15(13) . . . . ?
C10 C9 C32 C41 0.3(2) . . . . ?
C10 C11 C12 N2 177.25(14) . . . . ?
C10 C11 C12 C41 -0.7(2) . . . . ?
C11 C12 C41 C32 -0.3(2) . . . . ?
C12 N2 C13 C14 -4.7(2) . . . . ?
C12 N2 C13 C39 175.29(14) . . . . ?
C12 N2 C33 C34 3.3(3) . . . . ?
C12 N2 C33 C38 -175.19(14) . . . . ?
C13 N2 C12 C11 -45.9(2) . . . . ?
C13 N2 C12 C41 132.08(16) . . . . ?
C13 N2 C33 C34 177.59(16) . . . . ?
C13 N2 C33 C38 -0.93(17) . . . . ?
C13 C14 C15 C16 0.6(2) . . . . ?
C13 C39 C40 C16 0.7(2) . . . . ?
C14 C13 C39 C38 179.44(14) . . . . ?
C14 C13 C39 C40 0.0(2) . . . . ?
C14 C15 C16 C40 0.1(3) . . . . ?
C15 C16 C40 C39 -0.8(3) . . . . ?
C17 C18 C19 C3 176.92(19) . . . . ?
C17 C18 C19 C20 -0.3(3) . . . . ?
C18 C17 C22 C21 -1.4(3) . . . . ?
C18 C19 C20 N1 177.61(16) . . . . ?
C18 C19 C20 C21 -2.7(3) . . . . ?
C19 C3 C4 N1 -1.37(19) . . . . ?
C19 C3 C4 C46 175.71(16) . . . . ?
C19 C20 C21 C22 3.6(3) . . . . ?
C20 N1 C4 C3 1.18(18) . . . . ?
C20 N1 C4 C46 -175.63(17) . . . . ?
C20 N1 C5 C6 -136.82(16) . . . . ?
C20 N1 C5 C44 44.1(2) . . . . ?
C20 C21 C22 C17 -1.5(3) . . . . ?
C22 C17 C18 C19 2.3(3) . . . . ?
C23 N3 C24 C25 179.89(14) . . . . ?
C23 N3 C24 C29 0.6(2) . . . . ?
C23 C8 C9 C10 -127.99(15) . . . . ?
C23 C8 C9 C32 55.17(16) . . . . ?
C23 C30 C31 C32 55.73(16) . . . . ?
C23 C30 C31 C42 -55.25(15) . . . . ?
C24 N3 C23 C8 179.66(12) . . . . ?
C24 N3 C23 C30 0.1(2) . . . . ?
C24 C25 C26 C27 0.4(3) . . . . ?
C25 C24 C29 N4 179.91(15) . . . . ?
C25 C24 C29 C28 -0.2(2) . . . . ?
C25 C26 C27 C28 -0.4(3) . . . . ?
C26 C27 C28 C29 0.2(3) . . . . ?
C27 C28 C29 N4 -179.96(15) . . . . ?
C27 C28 C29 C24 0.1(2) . . . . ?
C29 N4 C30 C23 0.5(2) . . . . ?
C29 N4 C30 C31 -179.66(13) . . . . ?
C29 C24 C25 C26 -0.1(2) . . . . ?
C30 N4 C29 C24 0.2(2) . . . . ?
C30 N4 C29 C28 -179.69(14) . . . . ?
C30 C31 C32 C9 -56.51(16) . . . . ?
C30 C31 C32 C41 127.29(15) . . . . ?
C30 C31 C42 C7 54.73(15) . . . . ?
C30 C31 C42 C43 -127.39(16) . . . . ?
C31 C32 C41 C12 176.46(14) . . . . ?
C31 C42 C43 C44 -177.27(13) . . . . ?
C32 C9 C10 C11 -1.3(2) . . . . ?
C32 C31 C42 C7 -56.70(15) . . . . ?
C32 C31 C42 C43 121.19(16) . . . . ?
C33 N2 C12 C11 127.46(16) . . . . ?
C33 N2 C12 C41 -54.6(2) . . . . ?
C33 N2 C13 C14 -179.08(15) . . . . ?
C33 N2 C13 C39 0.92(17) . . . . ?
C33 C34 C35 C36 -0.8(3) . . . . ?
C33 C38 C39 C13 -0.01(17) . . . . ?
C33 C38 C39 C40 179.34(17) . . . . ?
C34 C33 C38 C37 0.1(2) . . . . ?
C34 C33 C38 C39 -178.09(14) . . . . ?
C34 C35 C36 C37 1.2(3) . . . . ?
C35 C36 C37 C38 -0.9(3) . . . . ?
C36 C37 C38 C33 0.3(2) . . . . ?
C36 C37 C38 C39 177.91(17) . . . . ?
C37 C38 C39 C13 -177.85(17) . . . . ?
C37 C38 C39 C40 1.5(3) . . . . ?
C38 C33 C34 C35 0.1(2) . . . . ?
C38 C39 C40 C16 -178.55(17) . . . . ?
C39 C13 C14 C15 -0.6(2) . . . . ?
C42 C7 C8 C9 54.45(15) . . . . ?
C42 C7 C8 C23 -57.38(15) . . . . ?
C42 C31 C32 C9 55.14(16) . . . . ?
C42 C31 C32 C41 -121.07(16) . . . . ?
C42 C43 C44 C5 -2.6(2) . . . . ?
C44 C5 C6 C7 1.1(2) . . . . ?
C45 C1 C2 C3 0.2(4) . . . . ?

loop_
_smtbx_masks_void_nr
_smtbx_masks_void_average_x
_smtbx_masks_void_average_y
_smtbx_masks_void_average_z
_smtbx_masks_void_volume
_smtbx_masks_void_count_electrons
_smtbx_masks_void_content
1 0.000 0.500 0.000 411.5 100.2 ?
2 0.500 0.000 0.500 411.5 100.2 ?
